data_4068869
loop_
_publ_author_name
'Despagnet-Ayoub, Emmanuelle'
'Schigand, Sophie'
'Vendier, Laure'
'Etienne, Michel'

_publ_section_title
;
 Amine&#x2212;Phenolate Ligands in Niobium Chemistry: \p-Interactions
 Probed by an Ancillary Alkyne Ligand
;
_journal_issue 7
_journal_name_full Organometallics
_journal_page_first 2188
_journal_paper_doi 10.1021/om801139m
_journal_volume 28
_journal_year 2009
_chemical_absolute_configuration ad
_chemical_compound_source 'synthesis as described'
_chemical_formula_moiety 'C22 H28 Cl N2 Nb O2'
_chemical_formula_sum 'C22 H28 Cl N2 Nb O2'
_chemical_formula_weight 480.82
_chemical_name_systematic
;
 ?
;
_space_group_IT_number 4
_symmetry_cell_setting monoclinic
_symmetry_Int_Tables_number 4
_symmetry_space_group_name_Hall 'P 2yb'
_symmetry_space_group_name_H-M 'P 1 21 1'
_atom_sites_solution_hydrogens geom
_atom_sites_solution_primary direct
_atom_sites_solution_secondary difmap
_cell_angle_alpha 90
_cell_angle_beta 91.88(3)
_cell_angle_gamma 90
_cell_formula_units_Z 4
_cell_length_a 10.711(2)
_cell_length_b 20.301(4)
_cell_length_c 10.963(2)
_cell_measurement_reflns_used 8000
_cell_measurement_temperature 180
_cell_measurement_theta_max 26.05
_cell_measurement_theta_min 1.65
_cell_measurement_wavelength 0.71073
_cell_volume 2382.6(8)
_computing_cell_refinement 'Stoe IPDS software (Stoe, 1996)'
_computing_data_collection 'Stoe IPDS software (Stoe, 1996)'
_computing_data_reduction 'XRED (Stoe, 1.08, 1996)'
_computing_molecular_graphics 'Ortep-3 for Windows (Farrugia, 1997)'
_computing_publication_material 'WinGX publication routines (Farrugia, 1999)'
_computing_structure_refinement 'SHELXL-97 (Sheldrick, 1997)'
_computing_structure_solution 'SIR92 (Giacovazzo et al, 1993)'
_diffrn_ambient_temperature 180
_diffrn_measured_fraction_theta_full 0.993
_diffrn_measured_fraction_theta_max 0.993
_diffrn_measurement_device 'Stoe IPDS'
_diffrn_measurement_method \f
_diffrn_radiation_monochromator graphite
_diffrn_radiation_source 'fine-focus sealed tube'
_diffrn_radiation_type MoK\a
_diffrn_radiation_wavelength 0.71073
_diffrn_reflns_av_R_equivalents 0.0875
_diffrn_reflns_av_unetI/netI 0.0844
_diffrn_reflns_limit_h_max 13
_diffrn_reflns_limit_h_min -13
_diffrn_reflns_limit_k_max 24
_diffrn_reflns_limit_k_min -24
_diffrn_reflns_limit_l_max 13
_diffrn_reflns_limit_l_min -13
_diffrn_reflns_number 23684
_diffrn_reflns_theta_full 26.02
_diffrn_reflns_theta_max 26.02
_diffrn_reflns_theta_min 2.11
_diffrn_standards_decay_% 0.1
_diffrn_standards_interval_time 4
_diffrn_standards_number 200
_exptl_absorpt_coefficient_mu 0.641
_exptl_absorpt_correction_T_max 0.918
_exptl_absorpt_correction_T_min 0.827
_exptl_absorpt_correction_type refdelf
_exptl_absorpt_process_details
;
        (See: Walker, N. & Stuart, D. (1983) Acta Cryst. A39, 158-166)
;
_exptl_crystal_colour yellow
_exptl_crystal_density_diffrn 1.340
_exptl_crystal_density_method 'not measured'
_exptl_crystal_description block
_exptl_crystal_F_000 992.0
_exptl_crystal_size_max 0.3
_exptl_crystal_size_mid 0.2
_exptl_crystal_size_min 0.12
_refine_diff_density_max 0.678
_refine_diff_density_min -1.069
_refine_diff_density_rms 0.096
_refine_ls_abs_structure_details 'Flack H D (1983), Acta Cryst. A39, 876-881'
_refine_ls_abs_structure_Flack -0.03(4)
_refine_ls_extinction_method none
_refine_ls_goodness_of_fit_ref 0.962
_refine_ls_hydrogen_treatment constr
_refine_ls_matrix_type full
_refine_ls_number_parameters 513
_refine_ls_number_reflns 9225
_refine_ls_number_restraints 1
_refine_ls_restrained_S_all 0.962
_refine_ls_R_factor_all 0.0558
_refine_ls_R_factor_gt 0.0433
_refine_ls_shift/su_max 0.001
_refine_ls_shift/su_mean 0
_refine_ls_structure_factor_coef Fsqd
_refine_ls_weighting_details 'calc w=1/[\s^2^(Fo^2^)+(0.0585P)^2^+0.0000P] where P=(Fo^2^+2Fc^2^)/3'
_refine_ls_weighting_scheme calc
_refine_ls_wR_factor_gt 0.1009
_refine_ls_wR_factor_ref 0.1083
_reflns_number_gt 7487
_reflns_number_total 9225
_reflns_threshold_expression >2\s(I)
_cod_data_source_file om801139m_si_001.cif
_cod_data_source_block manue110107
_cod_database_code 4068869

loop_
_symmetry_equiv_pos_as_xyz
'x, y, z'
'-x, y+1/2, -z'

loop_
_atom_site_label
_atom_site_type_symbol
_atom_site_fract_x
_atom_site_fract_y
_atom_site_fract_z
_atom_site_U_iso_or_equiv
_atom_site_adp_type
_atom_site_occupancy
_atom_site_symmetry_multiplicity
_atom_site_calc_flag
_atom_site_refinement_flags
C1 C 0.3786(5) 0.5161(3) 0.5201(5) 0.0358(12) Uani 1 1 d .
C2 C 0.3417(4) 0.4867(3) 0.6158(5) 0.0320(12) Uani 1 1 d .
C3 C 0.2204(5) 0.4744(4) 0.6756(5) 0.0402(12) Uani 1 1 d .
H3A H 0.1569 0.5022 0.639 0.06 Uiso 1 1 calc R
H3B H 0.2293 0.4842 0.7611 0.06 Uiso 1 1 calc R
H3C H 0.197 0.4291 0.665 0.06 Uiso 1 1 calc R
C4 C 0.3309(6) 0.5551(4) 0.4135(7) 0.0545(17) Uani 1 1 d .
H4A H 0.2425 0.5616 0.4195 0.082 Uiso 1 1 calc R
H4B H 0.3473 0.5318 0.3396 0.082 Uiso 1 1 calc R
H4C H 0.3721 0.5971 0.4127 0.082 Uiso 1 1 calc R
C5 C 0.6538(5) 0.3774(3) 0.8085(5) 0.0316(12) Uani 1 1 d .
H5A H 0.6533 0.336 0.7644 0.038 Uiso 1 1 calc R
H5B H 0.6624 0.3674 0.8949 0.038 Uiso 1 1 calc R
C6 C 0.7650(5) 0.4171(3) 0.7718(5) 0.0330(12) Uani 1 1 d .
H6A H 0.7716 0.4562 0.8225 0.04 Uiso 1 1 calc R
H6B H 0.8402 0.3912 0.786 0.04 Uiso 1 1 calc R
C7 C 0.7928(5) 0.3823(3) 0.5613(6) 0.0410(14) Uani 1 1 d .
H7A H 0.78 0.395 0.4775 0.061 Uiso 1 1 calc R
H7B H 0.7429 0.3443 0.5779 0.061 Uiso 1 1 calc R
H7C H 0.8794 0.372 0.5767 0.061 Uiso 1 1 calc R
C8 C 0.8486(5) 0.4901(3) 0.6266(6) 0.0419(15) Uani 1 1 d .
H8A H 0.8236 0.5283 0.6712 0.063 Uiso 1 1 calc R
H8B H 0.8535 0.501 0.5416 0.063 Uiso 1 1 calc R
H8C H 0.9289 0.4755 0.6571 0.063 Uiso 1 1 calc R
C9 C 0.6232(5) 0.5553(3) 0.8249(5) 0.0271(11) Uani 1 1 d .
C10 C 0.6963(5) 0.6104(3) 0.8537(5) 0.0332(12) Uani 1 1 d .
H10 H 0.7217 0.6384 0.7921 0.04 Uiso 1 1 calc R
C11 C 0.7313(5) 0.6234(3) 0.9747(5) 0.0369(13) Uani 1 1 d .
H11 H 0.7802 0.66 0.9939 0.044 Uiso 1 1 calc R
C12 C 0.6935(5) 0.5819(3) 1.0662(5) 0.0388(13) Uani 1 1 d .
H12 H 0.7156 0.591 1.1472 0.047 Uiso 1 1 calc R
C13 C 0.6230(5) 0.5273(3) 1.0369(5) 0.0356(12) Uani 1 1 d .
H13 H 0.5995 0.4992 1.0992 0.043 Uiso 1 1 calc R
C14 C 0.5857(5) 0.5126(3) 0.9177(5) 0.0320(11) Uani 1 1 d .
C15 C 0.5017(5) 0.4553(3) 0.8885(5) 0.0305(12) Uani 1 1 d .
H15A H 0.4985 0.4282 0.9612 0.037 Uiso 1 1 calc R
H15B H 0.4182 0.4725 0.8728 0.037 Uiso 1 1 calc R
C16 C 0.4829(5) 0.3193(3) 0.5720(5) 0.0299(11) Uani 1 1 d .
C17 C 0.4920(6) 0.2689(3) 0.4859(5) 0.0391(13) Uani 1 1 d .
H17 H 0.5219 0.2777 0.4089 0.047 Uiso 1 1 calc R
C18 C 0.4559(6) 0.2054(3) 0.5164(6) 0.0467(15) Uani 1 1 d .
H18 H 0.4584 0.1718 0.4589 0.056 Uiso 1 1 calc R
C19 C 0.4160(6) 0.1925(3) 0.6330(6) 0.0451(15) Uani 1 1 d .
H19 H 0.3926 0.15 0.6541 0.054 Uiso 1 1 calc R
C20 C 0.4111(5) 0.2420(3) 0.7169(5) 0.0362(13) Uani 1 1 d .
H20 H 0.3852 0.2325 0.7952 0.043 Uiso 1 1 calc R
C21 C 0.4439(5) 0.3062(3) 0.6882(5) 0.0294(11) Uani 1 1 d .
C22 C 0.4313(5) 0.3600(3) 0.7825(5) 0.0298(11) Uani 1 1 d .
H22A H 0.3515 0.3817 0.7681 0.036 Uiso 1 1 calc R
H22B H 0.4297 0.3396 0.8625 0.036 Uiso 1 1 calc R
C23 C 0.8659(4) 0.2309(3) -0.1541(4) 0.0295(11) Uani 1 1 d .
C24 C 0.9695(5) 0.2587(3) -0.1217(5) 0.0348(12) Uani 1 1 d .
C25 C 0.8011(6) 0.2141(3) -0.2723(5) 0.0436(13) Uani 1 1 d .
H25A H 0.8335 0.241 -0.3359 0.065 Uiso 1 1 calc R
H25B H 0.7132 0.222 -0.2664 0.065 Uiso 1 1 calc R
H25C H 0.815 0.1685 -0.2908 0.065 Uiso 1 1 calc R
C26 C 1.0798(6) 0.2898(4) -0.1734(6) 0.0524(17) Uani 1 1 d .
H26A H 1.0987 0.2686 -0.2488 0.079 Uiso 1 1 calc R
H26B H 1.1498 0.2856 -0.1169 0.079 Uiso 1 1 calc R
H26C H 1.063 0.3356 -0.1882 0.079 Uiso 1 1 calc R
C27 C 0.6770(5) 0.1355(3) 0.1582(5) 0.0336(12) Uani 1 1 d .
H27A H 0.7193 0.0933 0.164 0.04 Uiso 1 1 calc R
H27B H 0.5882 0.1273 0.1645 0.04 Uiso 1 1 calc R
C28 C 0.7203(5) 0.1776(3) 0.2653(5) 0.0360(12) Uani 1 1 d .
H28A H 0.6697 0.2172 0.2675 0.043 Uiso 1 1 calc R
H28B H 0.7088 0.1535 0.3405 0.043 Uiso 1 1 calc R
C29 C 0.9346(6) 0.1407(3) 0.3002(6) 0.0444(15) Uani 1 1 d .
H29A H 0.9194 0.132 0.3845 0.067 Uiso 1 1 calc R
H29B H 1.0209 0.152 0.2916 0.067 Uiso 1 1 calc R
H29C H 0.9153 0.1021 0.2526 0.067 Uiso 1 1 calc R
C30 C 0.8782(6) 0.2517(3) 0.3424(6) 0.0472(15) Uani 1 1 d .
H30A H 0.8358 0.2904 0.3123 0.071 Uiso 1 1 calc R
H30B H 0.9663 0.2602 0.3492 0.071 Uiso 1 1 calc R
H30C H 0.8479 0.2405 0.4212 0.071 Uiso 1 1 calc R
C31 C 0.6649(5) 0.3094(3) 0.1131(5) 0.0264(11) Uani 1 1 d .
C32 C 0.6401(5) 0.3643(3) 0.1843(5) 0.0347(12) Uani 1 1 d .
H32 H 0.7048 0.3924 0.2092 0.042 Uiso 1 1 calc R
C33 C 0.5185(5) 0.3773(3) 0.2180(5) 0.0362(12) Uani 1 1 d .
H33 H 0.5018 0.4142 0.2652 0.043 Uiso 1 1 calc R
C34 C 0.4212(5) 0.3352(3) 0.1813(5) 0.0364(12) Uani 1 1 d .
H34 H 0.3399 0.3435 0.2042 0.044 Uiso 1 1 calc R
C35 C 0.4475(5) 0.2816(3) 0.1114(5) 0.0365(12) Uani 1 1 d .
H35 H 0.3823 0.2539 0.0866 0.044 Uiso 1 1 calc R
C36 C 0.5667(5) 0.2667(3) 0.0760(4) 0.0300(11) Uani 1 1 d .
C37 C 0.5917(5) 0.2084(3) -0.0040(5) 0.0301(12) Uani 1 1 d .
H37A H 0.6079 0.2245 -0.0853 0.036 Uiso 1 1 calc R
H37B H 0.5165 0.1819 -0.0099 0.036 Uiso 1 1 calc R
C38 C 0.9128(5) 0.0695(3) 0.0125(5) 0.0276(10) Uani 1 1 d .
C39 C 0.9973(5) 0.0195(3) 0.0347(5) 0.0329(12) Uani 1 1 d .
H39 H 1.0774 0.0293 0.0647 0.039 Uiso 1 1 calc R
C40 C 0.9629(6) -0.0465(3) 0.0122(5) 0.0380(13) Uani 1 1 d .
H40 H 1.0199 -0.0804 0.0262 0.046 Uiso 1 1 calc R
C41 C 0.8423(5) -0.0600(3) -0.0314(5) 0.0376(13) Uani 1 1 d .
H41 H 0.8184 -0.1034 -0.0462 0.045 Uiso 1 1 calc R
C42 C 0.7574(5) -0.0097(3) -0.0531(5) 0.0336(12) Uani 1 1 d .
H42 H 0.6774 -0.0195 -0.0833 0.04 Uiso 1 1 calc R
C43 C 0.7908(5) 0.0560(3) -0.0300(5) 0.0291(11) Uani 1 1 d .
C44 C 0.6965(5) 0.1095(3) -0.0547(5) 0.0304(11) Uani 1 1 d .
H44A H 0.7106 0.1279 -0.1347 0.036 Uiso 1 1 calc R
H44B H 0.6138 0.09 -0.057 0.036 Uiso 1 1 calc R
N1 N 0.5321(4) 0.4114(2) 0.7847(4) 0.0258(9) Uani 1 1 d .
N2 N 0.7563(4) 0.4372(2) 0.6413(4) 0.0328(10) Uani 1 1 d .
N3 N 0.6992(4) 0.1643(2) 0.0367(4) 0.0267(9) Uani 1 1 d .
N4 N 0.8545(4) 0.1963(2) 0.2568(4) 0.0340(10) Uani 1 1 d .
O1 O 0.5907(3) 0.5415(2) 0.7075(4) 0.0361(9) Uani 1 1 d .
O2 O 0.5162(4) 0.38191(18) 0.5406(3) 0.0339(8) Uani 1 1 d .
O3 O 0.7818(3) 0.29545(18) 0.0797(3) 0.0302(8) Uani 1 1 d .
O4 O 0.9477(3) 0.13254(18) 0.0353(3) 0.0316(8) Uani 1 1 d .
Cl1 Cl 0.63086(13) 0.51062(7) 0.40942(12) 0.0378(3) Uani 1 1 d .
Cl2 Cl 1.08742(13) 0.26529(7) 0.13026(13) 0.0397(3) Uani 1 1 d .
Nb1 Nb 0.53782(4) 0.47068(2) 0.59839(4) 0.02649(11) Uani 1 1 d .
Nb2 Nb 0.89096(4) 0.22251(2) 0.04040(4) 0.02739(11) Uani 1 1 d .

loop_
_atom_site_aniso_label
_atom_site_aniso_U_11
_atom_site_aniso_U_22
_atom_site_aniso_U_33
_atom_site_aniso_U_23
_atom_site_aniso_U_13
_atom_site_aniso_U_12
C1 0.037(3) 0.029(3) 0.041(3) 0.001(2) -0.004(2) 0.003(2)
C2 0.025(2) 0.026(3) 0.045(3) -0.002(2) -0.003(2) 0.0027(19)
C3 0.033(3) 0.043(3) 0.044(3) -0.004(3) -0.006(2) 0.002(3)
C4 0.052(4) 0.048(4) 0.062(4) 0.026(3) -0.015(3) 0.001(3)
C5 0.029(3) 0.028(3) 0.038(3) 0.007(2) 0.002(2) 0.007(2)
C6 0.026(2) 0.040(3) 0.032(3) 0.004(2) -0.001(2) 0.004(2)
C7 0.037(3) 0.044(4) 0.042(3) -0.004(3) 0.004(2) 0.010(3)
C8 0.035(3) 0.040(4) 0.050(3) 0.005(3) 0.007(3) -0.004(2)
C9 0.031(3) 0.021(3) 0.029(3) -0.006(2) -0.002(2) 0.003(2)
C10 0.031(3) 0.025(3) 0.044(3) 0.002(2) 0.008(2) 0.001(2)
C11 0.032(3) 0.029(3) 0.049(3) -0.014(2) -0.008(2) 0.002(2)
C12 0.045(3) 0.039(4) 0.033(3) -0.008(2) -0.005(2) 0.005(2)
C13 0.037(3) 0.033(3) 0.037(3) -0.004(2) 0.001(2) 0.004(2)
C14 0.031(3) 0.030(3) 0.035(3) -0.003(2) 0.002(2) 0.002(2)
C15 0.035(3) 0.030(3) 0.027(2) -0.004(2) 0.0045(19) -0.001(2)
C16 0.030(3) 0.019(3) 0.041(3) -0.001(2) -0.005(2) -0.0008(19)
C17 0.051(3) 0.035(4) 0.032(3) 0.002(2) 0.001(2) -0.002(3)
C18 0.069(4) 0.025(3) 0.046(3) -0.007(2) 0.004(3) -0.001(3)
C19 0.053(4) 0.027(3) 0.055(4) -0.002(3) 0.007(3) -0.011(3)
C20 0.041(3) 0.026(3) 0.041(3) 0.002(2) 0.006(2) -0.002(2)
C21 0.032(3) 0.021(3) 0.035(3) 0.004(2) -0.002(2) -0.004(2)
C22 0.033(3) 0.023(3) 0.033(3) 0.005(2) 0.004(2) -0.001(2)
C23 0.034(2) 0.023(3) 0.032(2) -0.004(2) 0.0086(19) 0.003(2)
C24 0.033(3) 0.031(3) 0.040(3) 0.001(2) 0.004(2) -0.001(2)
C25 0.052(3) 0.039(4) 0.040(3) -0.003(3) -0.001(2) -0.002(3)
C26 0.047(4) 0.055(4) 0.057(4) 0.003(3) 0.011(3) -0.003(3)
C27 0.040(3) 0.027(3) 0.034(3) 0.007(2) 0.004(2) -0.001(2)
C28 0.040(3) 0.033(3) 0.036(3) 0.007(2) 0.009(2) 0.000(2)
C29 0.051(4) 0.041(4) 0.041(3) 0.009(3) -0.005(3) 0.002(3)
C30 0.064(4) 0.036(3) 0.041(3) -0.008(3) -0.004(3) -0.008(3)
C31 0.029(2) 0.021(3) 0.030(3) 0.001(2) 0.001(2) 0.0090(19)
C32 0.043(3) 0.026(3) 0.035(3) 0.004(2) 0.000(2) 0.000(2)
C33 0.046(3) 0.030(3) 0.033(3) -0.005(2) 0.004(2) 0.010(2)
C34 0.043(3) 0.034(3) 0.033(3) -0.001(2) 0.008(2) 0.006(2)
C35 0.037(3) 0.032(3) 0.041(3) 0.006(2) 0.001(2) 0.007(2)
C36 0.033(3) 0.027(3) 0.030(2) 0.000(2) 0.001(2) 0.001(2)
C37 0.028(2) 0.026(3) 0.036(3) -0.005(2) -0.004(2) 0.003(2)
C38 0.031(3) 0.020(3) 0.031(3) -0.002(2) 0.0014(19) -0.0011(19)
C39 0.036(3) 0.026(3) 0.036(3) 0.003(2) -0.003(2) -0.004(2)
C40 0.047(3) 0.023(3) 0.044(3) 0.002(2) -0.003(2) 0.003(2)
C41 0.045(3) 0.024(3) 0.043(3) -0.003(2) -0.001(2) -0.007(2)
C42 0.036(3) 0.030(3) 0.035(3) -0.004(2) -0.002(2) -0.004(2)
C43 0.029(2) 0.024(3) 0.034(3) 0.001(2) 0.000(2) -0.003(2)
C44 0.026(2) 0.027(3) 0.038(3) -0.004(2) -0.003(2) -0.004(2)
N1 0.031(2) 0.020(2) 0.027(2) 0.0053(16) 0.0017(17) -0.0010(17)
N2 0.026(2) 0.037(3) 0.036(2) 0.002(2) 0.0032(18) 0.0045(18)
N3 0.026(2) 0.022(2) 0.033(2) -0.0022(17) 0.0002(17) -0.0023(16)
N4 0.039(2) 0.029(3) 0.034(2) 0.0013(18) -0.0008(19) 0.0032(19)
O1 0.0321(19) 0.037(2) 0.039(2) 0.0042(17) -0.0007(15) -0.0045(16)
O2 0.044(2) 0.026(2) 0.0318(19) 0.0064(15) -0.0007(16) -0.0059(16)
O3 0.0329(18) 0.0227(19) 0.0351(19) -0.0008(15) 0.0018(14) -0.0030(15)
O4 0.0284(18) 0.026(2) 0.040(2) -0.0005(15) -0.0039(15) -0.0021(14)
Cl1 0.0466(8) 0.0323(8) 0.0346(7) 0.0067(6) 0.0038(6) -0.0048(6)
Cl2 0.0350(7) 0.0346(8) 0.0491(8) -0.0037(6) -0.0052(6) -0.0077(6)
Nb1 0.0285(2) 0.0212(2) 0.0296(2) 0.00192(19) 0.00014(16) -0.00042(19)
Nb2 0.0273(2) 0.0214(2) 0.0334(2) 0.0003(2) -0.00022(16) -0.00200(19)

loop_
_atom_type_symbol
_atom_type_description
_atom_type_scat_dispersion_real
_atom_type_scat_dispersion_imag
_atom_type_scat_source
C C 0.0033 0.0016 'International Tables Vol C Tables 4.2.6.8 and 6.1.1.4'
H H 0 0 'International Tables Vol C Tables 4.2.6.8 and 6.1.1.4'
N N 0.0061 0.0033 'International Tables Vol C Tables 4.2.6.8 and 6.1.1.4'
O O 0.0106 0.006 'International Tables Vol C Tables 4.2.6.8 and 6.1.1.4'
Cl Cl 0.1484 0.1585 'International Tables Vol C Tables 4.2.6.8 and 6.1.1.4'
Nb Nb -2.0727 0.6215 'International Tables Vol C Tables 4.2.6.8 and 6.1.1.4'

loop_
_geom_angle_atom_site_label_1
_geom_angle_atom_site_label_2
_geom_angle_atom_site_label_3
_geom_angle
C2 C1 C4 141.7(6)
C2 C1 Nb1 74.2(3)
C4 C1 Nb1 144.0(5)
C1 C2 C3 137.0(5)
C1 C2 Nb1 70.6(3)
C3 C2 Nb1 152.1(4)
N1 C5 C6 113.6(4)
N2 C6 C5 112.3(4)
O1 C9 C10 120.4(5)
O1 C9 C14 119.4(5)
C10 C9 C14 120.1(5)
C11 C10 C9 120.0(5)
C12 C11 C10 120.1(5)
C13 C12 C11 119.7(5)
C12 C13 C14 122.1(6)
C13 C14 C9 118.1(5)
C13 C14 C15 121.3(5)
C9 C14 C15 120.5(5)
N1 C15 C14 118.8(4)
O2 C16 C21 120.1(5)
O2 C16 C17 119.1(5)
C21 C16 C17 120.8(5)
C18 C17 C16 119.4(5)
C19 C18 C17 119.7(6)
C20 C19 C18 120.1(6)
C19 C20 C21 121.5(5)
C16 C21 C20 118.5(5)
C16 C21 C22 121.9(5)
C20 C21 C22 119.5(5)
N1 C22 C21 115.6(4)
C24 C23 C25 135.6(5)
C24 C23 Nb2 71.4(3)
C25 C23 Nb2 152.4(4)
C23 C24 C26 141.3(6)
C23 C24 Nb2 73.5(3)
C26 C24 Nb2 144.8(5)
N3 C27 C28 114.9(4)
N4 C28 C27 111.5(4)
O3 C31 C32 121.1(5)
O3 C31 C36 118.9(4)
C32 C31 C36 120.0(5)
C33 C32 C31 119.9(5)
C32 C33 C34 120.2(5)
C35 C34 C33 119.0(5)
C34 C35 C36 122.8(6)
C35 C36 C31 118.1(5)
C35 C36 C37 121.5(5)
C31 C36 C37 120.4(4)
C36 C37 N3 116.3(4)
O4 C38 C39 119.2(5)
O4 C38 C43 119.7(5)
C39 C38 C43 121.1(5)
C38 C39 C40 120.2(5)
C41 C40 C39 118.9(5)
C42 C41 C40 120.8(5)
C41 C42 C43 120.6(5)
C38 C43 C42 118.4(5)
C38 C43 C44 122.3(5)
C42 C43 C44 119.3(4)
N3 C44 C43 114.8(4)
C5 N1 C15 110.8(4)
C5 N1 C22 107.8(4)
C15 N1 C22 104.6(4)
C5 N1 Nb1 109.8(3)
C15 N1 Nb1 111.5(3)
C22 N1 Nb1 112.2(3)
C8 N2 C7 107.0(4)
C8 N2 C6 106.5(4)
C7 N2 C6 110.7(5)
C8 N2 Nb1 114.5(3)
C7 N2 Nb1 111.3(3)
C6 N2 Nb1 106.8(3)
C27 N3 C44 108.0(4)
C27 N3 C37 110.8(4)
C44 N3 C37 104.2(4)
C27 N3 Nb2 110.3(3)
C44 N3 Nb2 112.3(3)
C37 N3 Nb2 111.1(3)
C30 N4 C29 106.8(5)
C30 N4 C28 107.4(4)
C29 N4 C28 109.5(5)
C30 N4 Nb2 114.5(4)
C29 N4 Nb2 111.3(3)
C28 N4 Nb2 107.3(3)
C9 O1 Nb1 143.2(4)
C16 O2 Nb1 144.9(3)
C31 O3 Nb2 142.4(3)
C38 O4 Nb2 144.7(3)
O2 Nb1 O1 157.91(16)
O2 Nb1 C1 101.0(2)
O1 Nb1 C1 98.2(2)
O2 Nb1 C2 93.64(18)
O1 Nb1 C2 95.73(18)
C1 Nb1 C2 35.2(2)
O2 Nb1 N1 78.59(15)
O1 Nb1 N1 81.99(15)
C1 Nb1 N1 122.11(19)
C2 Nb1 N1 86.95(18)
O2 Nb1 Cl1 94.53(11)
O1 Nb1 Cl1 98.99(12)
C1 Nb1 Cl1 81.79(16)
C2 Nb1 Cl1 116.76(15)
N1 Nb1 Cl1 155.86(11)
O2 Nb1 N2 84.72(17)
O1 Nb1 N2 80.27(16)
C1 Nb1 N2 162.28(19)
C2 Nb1 N2 162.21(18)
N1 Nb1 N2 75.35(15)
Cl1 Nb1 N2 81.03(11)
O4 Nb2 O3 157.14(14)
O4 Nb2 C24 99.77(19)
O3 Nb2 C24 100.36(19)
O4 Nb2 C23 94.33(18)
O3 Nb2 C23 95.93(17)
C24 Nb2 C23 35.0(2)
O4 Nb2 N3 78.50(15)
O3 Nb2 N3 81.76(15)
C24 Nb2 N3 121.72(18)
C23 Nb2 N3 86.70(17)
O4 Nb2 Cl2 94.59(11)
O3 Nb2 Cl2 98.94(11)
C24 Nb2 Cl2 81.68(16)
C23 Nb2 Cl2 116.65(14)
N3 Nb2 Cl2 156.26(11)
O4 Nb2 N4 83.33(15)
O3 Nb2 N4 80.58(15)
C24 Nb2 N4 163.04(18)
C23 Nb2 N4 161.90(17)
N3 Nb2 N4 75.23(15)
Cl2 Nb2 N4 81.45(12)

loop_
_geom_bond_atom_site_label_1
_geom_bond_atom_site_label_2
_geom_bond_distance
C1 C2 1.282(8)
C1 C4 1.488(8)
C1 Nb1 2.098(5)
C2 C3 1.495(7)
C2 Nb1 2.140(5)
C5 N1 1.491(6)
C5 C6 1.503(7)
C6 N2 1.487(7)
C7 N2 1.479(7)
C8 N2 1.473(7)
C9 O1 1.351(6)
C9 C10 1.395(7)
C9 C14 1.405(8)
C10 C11 1.391(8)
C11 C12 1.380(9)
C12 C13 1.374(8)
C13 C14 1.386(8)
C14 C15 1.499(7)
C15 N1 1.491(6)
C16 O2 1.367(6)
C16 C21 1.380(7)
C16 C17 1.398(8)
C17 C18 1.389(9)
C18 C19 1.386(9)
C19 C20 1.365(8)
C20 C21 1.389(8)
C21 C22 1.513(7)
C22 N1 1.502(6)
C23 C24 1.285(7)
C23 C25 1.489(8)
C23 Nb2 2.147(5)
C24 C26 1.470(8)
C24 Nb2 2.122(5)
C27 N3 1.481(7)
C27 C28 1.512(8)
C28 N4 1.493(7)
C29 N4 1.487(8)
C30 N4 1.481(8)
C31 O3 1.346(6)
C31 C32 1.392(7)
C31 C36 1.413(7)
C32 C33 1.391(8)
C33 C34 1.396(8)
C34 C35 1.366(8)
C35 C36 1.380(7)
C36 C37 1.501(7)
C37 N3 1.515(6)
C38 O4 1.355(6)
C38 C39 1.377(8)
C38 C43 1.400(7)
C39 C40 1.408(8)
C40 C41 1.390(8)
C41 C42 1.383(8)
C42 C43 1.402(8)
C43 C44 1.500(7)
C44 N3 1.497(6)
N1 Nb1 2.373(4)
N2 Nb1 2.467(4)
N3 Nb2 2.369(4)
N4 Nb2 2.475(5)
O1 Nb1 1.943(4)
O2 Nb1 1.922(4)
O3 Nb2 1.944(4)
O4 Nb2 1.926(4)
Cl1 Nb1 2.4654(14)
Cl2 Nb2 2.4529(15)
